data_9014192
loop_
_publ_author_name
'Ertl, A.'
'Kolitsch, U.'
'Dyar, M. D.'
'Hughes, J. M.'
'Rossman, G. R.'
'Pieczka, A.'
'Henry, D. J.'
'Pezzotta, F.'
'Prowatke, S.'
'Lengauer, C. L.'
'Korner, W.'
'Brandstatter, F.'
'Francis, C. A.'
'Prem, M.'
'Tillmanns, E.'

_publ_section_title
;
 Limitations of Fe2+ and Mn2+ site occupancy in tourmaline:
 Evidence from Fe2+ - and Mn2+ -rich tourmaline
 Note: sample bls2h2, heated a second time in air at 750 C for 72 h
;
_journal_name_full 'American Mineralogist'
_journal_page_first 1402
_journal_page_last 1416
_journal_paper_doi 10.2138/am.2012.4028
_journal_volume 97
_journal_year 2012
_chemical_compound_source 'Blocherleitengraben, Lower Austria'
_chemical_formula_sum 'Al5.478 B3 Ca0.029 Fe3.522 Na0.971 O31 Si6'
_chemical_name_mineral Fluor-schorl
_space_group_IT_number 160
_symmetry_space_group_name_Hall 'R 3 -2"'
_symmetry_space_group_name_H-M 'R 3 m :H'
_cell_angle_alpha 90
_cell_angle_beta 90
_cell_angle_gamma 120
_cell_length_a 15.918
_cell_length_b 15.918
_cell_length_c 7.2600
_cell_formula_units_Z 3
_cell_volume 1593.104
_database_code_amcsd 0019252
_exptl_crystal_density_diffrn 3.330
_cod_original_cell_volume 1593.105
_cod_original_sg_symbol_H-M 'R 3 m'
_cod_original_formula_sum '(Na.971 Ca.029) (Fe3.522 Al5.478) Si6 B3 O31'
_cod_database_code 9014192

loop_
_space_group_symop_operation_xyz
x,y,z
2/3+x,1/3+y,1/3+z
1/3+x,2/3+y,2/3+z
x,x-y,z
2/3+x,1/3+x-y,1/3+z
1/3+x,2/3+x-y,2/3+z
-y,-x,z
2/3-y,1/3-x,1/3+z
1/3-y,2/3-x,2/3+z
-x+y,y,z
2/3-x+y,1/3+y,1/3+z
1/3-x+y,2/3+y,2/3+z
-y,x-y,z
2/3-y,1/3+x-y,1/3+z
1/3-y,2/3+x-y,2/3+z
-x+y,-x,z
2/3-x+y,1/3-x,1/3+z
1/3-x+y,2/3-x,2/3+z

loop_
_atom_site_aniso_label
_atom_site_aniso_U_11
_atom_site_aniso_U_22
_atom_site_aniso_U_33
_atom_site_aniso_U_12
_atom_site_aniso_U_13
_atom_site_aniso_U_23
NaX 0.02240 0.02240 0.01780 0.01120 0.00000 0.00000
CaX 0.02240 0.02240 0.01780 0.01120 0.00000 0.00000
FeY 0.01256 0.00763 0.01116 0.00628 -0.00515 -0.00257
AlY 0.01256 0.00763 0.01116 0.00628 -0.00515 -0.00257
AlZ 0.00541 0.00953 0.00728 0.00314 0.00017 0.00223
FeZ 0.00541 0.00953 0.00728 0.00314 0.00017 0.00223
SiT 0.00562 0.00553 0.00662 0.00284 -0.00037 -0.00057
B 0.00750 0.00670 0.00940 0.00330 0.00020 0.00030
O1 0.00960 0.00960 0.01060 0.00480 0.00000 0.00000
O2 0.01020 0.00640 0.01210 0.00320 0.00010 0.00020
O3 0.01430 0.01030 0.00940 0.00720 -0.00010 -0.00010
O4 0.00770 0.01460 0.01060 0.00730 -0.00054 -0.00110
O5 0.01560 0.00810 0.01070 0.00780 0.00130 0.00070
O6 0.01010 0.00950 0.00650 0.00450 -0.00070 -0.00060
O7 0.00750 0.00720 0.00990 0.00190 -0.00110 -0.00130
O8 0.00600 0.00900 0.01420 0.00330 0.00040 0.00230

loop_
_atom_site_label
_atom_site_fract_x
_atom_site_fract_y
_atom_site_fract_z
_atom_site_occupancy
_atom_site_U_iso_or_equiv
NaX 0.00000 0.00000 0.21990 0.97100 0.02090
CaX 0.00000 0.00000 0.21990 0.02900 0.02090
FeY 0.12583 0.06292 0.63456 0.67600 0.00990
AlY 0.12583 0.06292 0.63456 0.32400 0.00990
AlZ 0.29741 0.25699 0.60442 0.75100 0.00767
FeZ 0.29741 0.25699 0.60442 0.24900 0.00767
SiT 0.19105 0.19018 0.00121 1.00000 0.00590
B 0.11011 0.22023 0.45320 1.00000 0.00790
O1 0.00000 0.00000 0.76270 1.00000 0.01000
O2 0.06072 0.12143 0.48567 1.00000 0.01000
O3 0.25949 0.12974 0.52253 1.00000 0.01090
O4 0.09423 0.18846 0.07786 1.00000 0.01020
O5 0.18185 0.09092 0.08526 1.00000 0.01060
O6 0.19142 0.18593 0.77868 1.00000 0.00888
O7 0.28587 0.28509 0.07625 1.00000 0.00898
O8 0.20918 0.26999 0.43951 1.00000 0.00993

loop_
_cod_related_entry_id
_cod_related_entry_database
_cod_related_entry_code
1 AMCSD 0019252
